data_7715467
loop_
_publ_author_name
'Jeong, Ah Rim'
'Park, Si Ra'
'Shin, Jong Won'
'Kim, Jihyun'
'Tokunaga, Ryuya'
'Hayami, Shinya'
'Min, Kil Sik'

_publ_section_title
;
 Mononuclear Fe(III) complexes with
 2,4-dichloro-6-((quinoline-8-ylimino)methyl)phenolate: synthesis,
 structure, and magnetic behavior.
;
_journal_issue 15
_journal_name_full 'Dalton transactions (Cambridge, England : 2003)'
_journal_page_first 6809
_journal_page_last 6817
_journal_paper_doi 10.1039/d3dt04385a
_journal_volume 53
_journal_year 2024
_chemical_formula_moiety 'C32 H18 Cl4 Fe N4 O2, N O3, H2 O'
_chemical_formula_sum 'C32 H20 Cl4 Fe N5 O6'
_chemical_formula_weight 768.18
_space_group_crystal_system triclinic
_space_group_IT_number 2
_space_group_name_Hall '-P 1'
_space_group_name_H-M_alt 'P -1'
_atom_sites_solution_hydrogens mixed
_audit_creation_method SHELXL-2019/3
_audit_update_record
;
2024-02-13 deposited with the CCDC.	2024-03-18 downloaded from the CCDC.
;
_cell_angle_alpha 108.20(3)
_cell_angle_beta 98.16(3)
_cell_angle_gamma 96.48(3)
_cell_formula_units_Z 2
_cell_length_a 9.5590(19)
_cell_length_b 11.905(2)
_cell_length_c 15.101(3)
_cell_measurement_reflns_used 22291
_cell_measurement_temperature 298(2)
_cell_measurement_theta_max 29.54
_cell_measurement_theta_min 0.40
_cell_volume 1593.3(6)
_computing_cell_refinement HKL3000sm
_computing_data_collection 'PAL ADSC Quatnrum-210 ADX Program'
_computing_data_reduction HKL3000sm
_computing_molecular_graphics ORTEP
_computing_publication_material WINGX
_computing_structure_refinement 'SHELXL-2019/2 (Sheldrick, 2019)'
_computing_structure_solution 'SHELXs-2013 (Sheldrick, 2013)'
_diffrn_ambient_temperature 298(2)
_diffrn_measured_fraction_theta_full 0.927
_diffrn_measured_fraction_theta_max 0.676
_diffrn_measurement_device_type 'ADSC Q210 CCD area detector'
_diffrn_measurement_method 'omega scan'
_diffrn_radiation_type synchrotron
_diffrn_radiation_wavelength 0.700
_diffrn_reflns_av_R_equivalents 0.0238
_diffrn_reflns_av_unetI/netI 0.0446
_diffrn_reflns_Laue_measured_fraction_full 0.927
_diffrn_reflns_Laue_measured_fraction_max 0.676
_diffrn_reflns_limit_h_max 10
_diffrn_reflns_limit_h_min -10
_diffrn_reflns_limit_k_max 15
_diffrn_reflns_limit_k_min -15
_diffrn_reflns_limit_l_max 20
_diffrn_reflns_limit_l_min -20
_diffrn_reflns_number 12123
_diffrn_reflns_point_group_measured_fraction_full 0.927
_diffrn_reflns_point_group_measured_fraction_max 0.676
_diffrn_reflns_theta_full 24.835
_diffrn_reflns_theta_max 29.471
_diffrn_reflns_theta_min 1.799
_diffrn_source 'PLSII 2D bending magnet'
_exptl_absorpt_coefficient_mu 0.831
_exptl_absorpt_correction_T_max 1.00
_exptl_absorpt_correction_T_min 0.945
_exptl_absorpt_correction_type empirical
_exptl_absorpt_process_details 'HKL3000 Scalepack'
_exptl_crystal_colour brown
_exptl_crystal_density_diffrn 1.601
_exptl_crystal_description needle
_exptl_crystal_F_000 778
_exptl_crystal_size_max 0.100
_exptl_crystal_size_mid 0.050
_exptl_crystal_size_min 0.020
_refine_diff_density_max 0.575
_refine_diff_density_min -0.571
_refine_diff_density_rms 0.098
_refine_ls_extinction_coef 0.085(5)
_refine_ls_extinction_expression Fc^*^=kFc[1+0.001xFc^2^\l^3^/sin(2\q)]^-1/4^
_refine_ls_extinction_method 'SHELXL-2019/2 (Sheldrick 2019)'
_refine_ls_goodness_of_fit_ref 0.983
_refine_ls_hydrogen_treatment mixed
_refine_ls_matrix_type full
_refine_ls_number_parameters 440
_refine_ls_number_reflns 6283
_refine_ls_number_restraints 3
_refine_ls_restrained_S_all 0.982
_refine_ls_R_factor_all 0.0914
_refine_ls_R_factor_gt 0.0611
_refine_ls_shift/su_max 0.001
_refine_ls_shift/su_mean 0.000
_refine_ls_structure_factor_coef Fsqd
_refine_ls_weighting_details 'w=1/[\s^2^(Fo^2^)+(0.1253P)^2^] where P=(Fo^2^+2Fc^2^)/3'
_refine_ls_weighting_scheme calc
_refine_ls_wR_factor_gt 0.1566
_refine_ls_wR_factor_ref 0.1770
_reflns_Friedel_coverage 0.000
_reflns_number_gt 4194
_reflns_number_total 6283
_reflns_threshold_expression 'I > 2\s(I)'
_cod_data_source_file d3dt04385a2.cif
_cod_data_source_block 1b(298K)
_cod_depositor_comments 'Adding full bibliography for 7715466--7715471.cif.'
_cod_original_cell_volume 1593.2(6)
_cod_database_code 7715467
_shelx_shelxl_version_number 2019/3
_shelx_space_group_comment
;
The symmetry employed for this shelxl refinement is uniquely defined
by the following loop, which should always be used as a source of
symmetry information in preference to the above space-group names.
They are only intended as comments.
;
_shelx_estimated_absorpt_t_min 0.922
_shelx_estimated_absorpt_t_max 0.984

loop_
_space_group_symop_operation_xyz
'x, y, z'
'-x, -y, -z'

loop_
_atom_site_label
_atom_site_type_symbol
_atom_site_fract_x
_atom_site_fract_y
_atom_site_fract_z
_atom_site_U_iso_or_equiv
_atom_site_adp_type
_atom_site_occupancy
_atom_site_site_symmetry_order
_atom_site_calc_flag
_atom_site_refinement_flags_posn
_atom_site_refinement_flags_adp
_atom_site_refinement_flags_occupancy
_atom_site_disorder_assembly
_atom_site_disorder_group
Fe1 Fe 0.34008(5) 0.68328(4) 0.25982(3) 0.0482(2) Uani 1 1 d . . . . .
Cl1 Cl -0.05895(13) 0.26866(12) 0.43443(10) 0.0906(4) Uani 1 1 d . . . . .
Cl2 Cl 0.00033(12) 0.33276(10) 0.10350(7) 0.0799(4) Uani 1 1 d . . . . .
Cl3 Cl -0.20072(16) 0.99824(13) 0.08931(11) 0.1063(5) Uani 1 1 d . . . . .
Cl4 Cl -0.07389(12) 0.81215(12) 0.36724(8) 0.0836(4) Uani 1 1 d . . . . .
N1 N 0.4852(3) 0.8515(2) 0.34278(18) 0.0488(6) Uani 1 1 d . . . . .
N2 N 0.4028(3) 0.6635(2) 0.39195(18) 0.0482(6) Uani 1 1 d . . . . .
N3 N 0.5215(3) 0.6237(2) 0.20516(18) 0.0525(7) Uani 1 1 d . . . . .
N4 N 0.3297(3) 0.7328(2) 0.13486(18) 0.0522(7) Uani 1 1 d . . . . .
O1 O 0.2354(3) 0.5227(2) 0.21973(15) 0.0579(6) Uani 1 1 d . . . . .
O2 O 0.1729(3) 0.7539(2) 0.28142(17) 0.0607(6) Uani 1 1 d . . . . .
C1 C 0.5591(4) 0.8480(3) 0.4263(2) 0.0476(7) Uani 1 1 d . . . . .
C2 C 0.5159(4) 0.9469(3) 0.3175(2) 0.0538(8) Uani 1 1 d . . . . .
H2 H 0.466296 0.949093 0.260566 0.065 Uiso 1 1 calc R U . . .
C3 C 0.6213(4) 1.0454(3) 0.3742(3) 0.0622(9) Uani 1 1 d . . . . .
H3 H 0.638920 1.111928 0.355104 0.075 Uiso 1 1 calc R U . . .
C4 C 0.6965(4) 1.0433(3) 0.4557(3) 0.0592(9) Uani 1 1 d . . . . .
H4 H 0.766820 1.107970 0.492855 0.071 Uiso 1 1 calc R U . . .
C5 C 0.6681(4) 0.9418(3) 0.4851(2) 0.0530(8) Uani 1 1 d . . . . .
C6 C 0.7421(4) 0.9288(3) 0.5682(3) 0.0604(9) Uani 1 1 d . . . . .
H6 H 0.814700 0.989855 0.607797 0.073 Uiso 1 1 calc R U . . .
C7 C 0.7095(4) 0.8296(3) 0.5911(3) 0.0639(10) Uani 1 1 d . . . . .
H7 H 0.761627 0.821984 0.645185 0.077 Uiso 1 1 calc R U . . .
C8 C 0.5964(4) 0.7369(3) 0.5336(2) 0.0589(9) Uani 1 1 d . . . . .
H8 H 0.573572 0.669066 0.550226 0.071 Uiso 1 1 calc R U . . .
C9 C 0.5213(4) 0.7475(3) 0.4537(2) 0.0488(8) Uani 1 1 d . . . . .
C10 C 0.3269(4) 0.5925(3) 0.4243(2) 0.0532(8) Uani 1 1 d . . . . .
H10 H 0.351079 0.602331 0.488399 0.064 Uiso 1 1 calc R U . . .
C11 C 0.2099(4) 0.5012(3) 0.3690(2) 0.0538(8) Uani 1 1 d . . . . .
C12 C 0.1366(4) 0.4388(3) 0.4199(3) 0.0621(9) Uani 1 1 d . . . . .
H12 H 0.164648 0.459948 0.485327 0.075 Uiso 1 1 calc R U . . .
C13 C 0.0253(4) 0.3481(3) 0.3725(3) 0.0655(10) Uani 1 1 d . . . . .
C14 C -0.0175(4) 0.3151(3) 0.2750(3) 0.0663(10) Uani 1 1 d . . . . .
H14 H -0.094104 0.253395 0.243202 0.080 Uiso 1 1 calc R U . . .
C15 C 0.0544(4) 0.3746(3) 0.2259(3) 0.0583(9) Uani 1 1 d . . . . .
C16 C 0.1700(4) 0.4692(3) 0.2697(2) 0.0523(8) Uani 1 1 d . . . . .
C17 C 0.5426(4) 0.6456(3) 0.1237(2) 0.0532(8) Uani 1 1 d . . . . .
C18 C 0.6123(4) 0.5685(3) 0.2441(3) 0.0624(9) Uani 1 1 d . . . . .
H18 H 0.596920 0.553257 0.298978 0.075 Uiso 1 1 calc R U . . .
C19 C 0.7318(5) 0.5321(4) 0.2044(3) 0.0755(11) Uani 1 1 d . . . . .
H19 H 0.793949 0.493120 0.232778 0.091 Uiso 1 1 calc R U . . .
C20 C 0.7547(5) 0.5544(4) 0.1250(3) 0.0718(11) Uani 1 1 d . . . . .
H20 H 0.834891 0.532889 0.099732 0.086 Uiso 1 1 calc R U . . .
C21 C 0.6581(4) 0.6103(3) 0.0797(3) 0.0627(10) Uani 1 1 d . . . . .
C22 C 0.6720(5) 0.6326(4) -0.0050(3) 0.0728(12) Uani 1 1 d . . . . .
H22 H 0.747561 0.609585 -0.035242 0.087 Uiso 1 1 calc R U . . .
C23 C 0.5759(5) 0.6871(4) -0.0417(3) 0.0766(12) Uani 1 1 d . . . . .
H23 H 0.586575 0.701658 -0.097609 0.092 Uiso 1 1 calc R U . . .
C24 C 0.4599(5) 0.7232(4) 0.0005(3) 0.0667(10) Uani 1 1 d . . . . .
H24 H 0.395003 0.760614 -0.027286 0.080 Uiso 1 1 calc R U . . .
C25 C 0.4422(4) 0.7026(3) 0.0842(2) 0.0544(8) Uani 1 1 d . . . . .
C26 C 0.2375(4) 0.7938(3) 0.1093(2) 0.0564(9) Uani 1 1 d . . . . .
H26 H 0.249232 0.816990 0.057055 0.068 Uiso 1 1 calc R U . . .
C27 C 0.1193(4) 0.8289(3) 0.1537(2) 0.0570(9) Uani 1 1 d . . . . .
C28 C 0.0302(4) 0.8915(4) 0.1093(3) 0.0675(10) Uani 1 1 d . . . . .
H28 H 0.052111 0.909304 0.056608 0.081 Uiso 1 1 calc R U . . .
C29 C -0.0888(5) 0.9253(4) 0.1454(3) 0.0767(12) Uani 1 1 d . . . . .
C30 C -0.1218(5) 0.9005(4) 0.2236(3) 0.0762(12) Uani 1 1 d . . . . .
H30 H -0.203061 0.923207 0.246783 0.091 Uiso 1 1 calc R U . . .
C31 C -0.0343(4) 0.8419(4) 0.2673(3) 0.0660(10) Uani 1 1 d . . . . .
C32 C 0.0897(4) 0.8048(3) 0.2345(2) 0.0563(9) Uani 1 1 d . . . . .
N5 N 0.5659(6) 0.3089(4) 0.2849(3) 0.0905(12) Uani 1 1 d . . . . .
O3 O 0.6354(6) 0.3865(4) 0.3537(3) 0.1427(19) Uani 1 1 d . . . . .
O4 O 0.6239(5) 0.2391(5) 0.2282(4) 0.1342(16) Uani 1 1 d . . . . .
O5 O 0.4352(5) 0.2990(6) 0.2671(3) 0.157(2) Uani 1 1 d . . . . .
O6 O 0.4266(7) 0.0203(4) 0.1111(5) 0.167(2) Uani 1 1 d D . . . .
H6A H 0.358(8) 0.062(8) 0.138(8) 0.250 Uiso 1 1 d D U . . .
H6B H 0.494(8) 0.066(7) 0.093(7) 0.250 Uiso 1 1 d D U . . .

loop_
_atom_site_aniso_label
_atom_site_aniso_U_11
_atom_site_aniso_U_22
_atom_site_aniso_U_33
_atom_site_aniso_U_23
_atom_site_aniso_U_13
_atom_site_aniso_U_12
Fe1 0.0526(4) 0.0504(3) 0.0399(3) 0.0125(2) 0.01273(19) 0.0038(2)
Cl1 0.0831(9) 0.0921(8) 0.1107(9) 0.0558(7) 0.0297(6) -0.0058(6)
Cl2 0.0719(7) 0.0864(7) 0.0589(6) 0.0032(5) 0.0087(4) -0.0121(5)
Cl3 0.0943(10) 0.1028(10) 0.1247(11) 0.0413(8) 0.0032(8) 0.0404(8)
Cl4 0.0660(7) 0.1076(9) 0.0724(6) 0.0180(6) 0.0291(5) 0.0097(6)
N1 0.0512(17) 0.0441(14) 0.0471(14) 0.0101(11) 0.0126(11) 0.0025(11)
N2 0.0543(17) 0.0432(14) 0.0431(13) 0.0097(11) 0.0106(11) 0.0030(12)
N3 0.0604(18) 0.0500(15) 0.0455(14) 0.0121(12) 0.0154(12) 0.0071(13)
N4 0.0589(19) 0.0528(16) 0.0409(14) 0.0109(12) 0.0122(12) 0.0036(13)
O1 0.0657(16) 0.0558(14) 0.0454(12) 0.0100(10) 0.0158(11) -0.0036(11)
O2 0.0617(16) 0.0693(16) 0.0528(13) 0.0186(12) 0.0186(11) 0.0130(12)
C1 0.051(2) 0.0450(17) 0.0431(16) 0.0079(13) 0.0119(13) 0.0074(13)
C2 0.058(2) 0.0488(18) 0.0573(19) 0.0200(15) 0.0175(15) 0.0060(15)
C3 0.068(3) 0.0488(19) 0.070(2) 0.0182(17) 0.0215(19) 0.0034(16)
C4 0.060(2) 0.0475(19) 0.062(2) 0.0088(16) 0.0169(17) -0.0027(15)
C5 0.052(2) 0.0480(18) 0.0523(18) 0.0059(14) 0.0151(15) 0.0040(14)
C6 0.053(2) 0.060(2) 0.056(2) 0.0067(16) 0.0057(15) 0.0050(16)
C7 0.062(2) 0.066(2) 0.0530(19) 0.0115(17) -0.0017(16) 0.0097(18)
C8 0.064(2) 0.056(2) 0.0555(19) 0.0182(16) 0.0087(16) 0.0081(16)
C9 0.053(2) 0.0456(17) 0.0448(16) 0.0110(13) 0.0128(14) 0.0061(14)
C10 0.063(2) 0.0516(19) 0.0464(17) 0.0189(14) 0.0131(15) 0.0035(15)
C11 0.056(2) 0.0499(18) 0.0536(18) 0.0154(15) 0.0138(15) 0.0021(15)
C12 0.065(3) 0.066(2) 0.061(2) 0.0285(18) 0.0177(17) 0.0064(18)
C13 0.060(2) 0.060(2) 0.081(3) 0.0299(19) 0.0207(19) 0.0010(17)
C14 0.054(2) 0.057(2) 0.082(3) 0.0167(19) 0.0172(19) -0.0008(16)
C15 0.055(2) 0.0486(19) 0.062(2) 0.0068(16) 0.0147(16) 0.0021(15)
C16 0.053(2) 0.0485(18) 0.0531(18) 0.0112(14) 0.0186(15) 0.0059(14)
C17 0.062(2) 0.0461(17) 0.0464(17) 0.0069(14) 0.0189(15) 0.0000(15)
C18 0.067(3) 0.065(2) 0.059(2) 0.0205(18) 0.0188(17) 0.0215(19)
C19 0.071(3) 0.080(3) 0.079(3) 0.025(2) 0.019(2) 0.029(2)
C20 0.063(3) 0.074(3) 0.078(3) 0.016(2) 0.028(2) 0.017(2)
C21 0.067(3) 0.055(2) 0.060(2) 0.0059(16) 0.0251(17) 0.0052(17)
C22 0.079(3) 0.070(3) 0.066(2) 0.012(2) 0.036(2) 0.005(2)
C23 0.102(4) 0.076(3) 0.058(2) 0.022(2) 0.040(2) 0.008(2)
C24 0.084(3) 0.071(2) 0.0484(19) 0.0196(17) 0.0240(18) 0.012(2)
C25 0.063(2) 0.0504(18) 0.0482(17) 0.0130(14) 0.0174(15) 0.0033(16)
C26 0.065(2) 0.0531(19) 0.0461(17) 0.0124(15) 0.0084(15) 0.0062(17)
C27 0.057(2) 0.056(2) 0.0500(18) 0.0078(15) 0.0077(15) 0.0068(16)
C28 0.071(3) 0.061(2) 0.063(2) 0.0139(18) 0.0023(18) 0.0103(19)
C29 0.068(3) 0.074(3) 0.075(3) 0.010(2) 0.001(2) 0.017(2)
C30 0.057(3) 0.072(3) 0.081(3) 0.000(2) 0.009(2) 0.017(2)
C31 0.053(2) 0.068(2) 0.062(2) 0.0016(18) 0.0113(17) 0.0043(18)
C32 0.050(2) 0.0532(19) 0.0537(19) 0.0039(15) 0.0067(15) 0.0040(15)
N5 0.109(4) 0.102(3) 0.072(3) 0.050(2) 0.012(2) 0.008(3)
O3 0.228(5) 0.119(3) 0.068(2) 0.044(2) -0.003(3) -0.022(3)
O4 0.119(4) 0.140(4) 0.126(4) 0.024(3) 0.011(3) 0.025(3)
O5 0.097(4) 0.297(8) 0.112(3) 0.105(4) 0.038(2) 0.053(4)
O6 0.161(5) 0.116(4) 0.199(6) 0.071(4) -0.045(4) -0.030(3)

loop_
_atom_type_symbol
_atom_type_description
_atom_type_scat_dispersion_real
_atom_type_scat_dispersion_imag
_atom_type_scat_source
C C 0.0033 0.0016 'International Tables Vol C Tables 4.2.6.8 and 6.1.1.4'
H H 0.0000 0.0000 'International Tables Vol C Tables 4.2.6.8 and 6.1.1.4'
N N 0.0063 0.0031 'International Tables Vol C Tables 4.2.6.8 and 6.1.1.4'
O O 0.0112 0.0059 'International Tables Vol C Tables 4.2.6.8 and 6.1.1.4'
Cl Cl 0.1453 0.1556 'International Tables Vol C Tables 4.2.6.8 and 6.1.1.4'
Fe Fe 0.3456 0.8258 'International Tables Vol C Tables 4.2.6.8 and 6.1.1.4'

loop_
_geom_angle_atom_site_label_1
_geom_angle_atom_site_label_2
_geom_angle_atom_site_label_3
_geom_angle
_geom_angle_site_symmetry_1
_geom_angle_site_symmetry_3
_geom_angle_publ_flag
O2 Fe1 O1 93.03(11) . . ?
O2 Fe1 N2 99.79(11) . . ?
O1 Fe1 N2 86.75(10) . . ?
O2 Fe1 N3 164.47(11) . . ?
O1 Fe1 N3 92.54(11) . . ?
N2 Fe1 N3 94.99(11) . . ?
O2 Fe1 N4 87.65(11) . . ?
O1 Fe1 N4 105.99(10) . . ?
N2 Fe1 N4 164.99(11) . . ?
N3 Fe1 N4 76.88(11) . . ?
O2 Fe1 N1 92.83(11) . . ?
O1 Fe1 N1 162.56(11) . . ?
N2 Fe1 N1 76.08(10) . . ?
N3 Fe1 N1 86.08(11) . . ?
N4 Fe1 N1 90.65(11) . . ?
C2 N1 C1 118.9(3) . . ?
C2 N1 Fe1 127.7(2) . . ?
C1 N1 Fe1 113.1(2) . . ?
C10 N2 C9 119.5(3) . . ?
C10 N2 Fe1 123.4(2) . . ?
C9 N2 Fe1 116.2(2) . . ?
C18 N3 C17 119.5(3) . . ?
C18 N3 Fe1 124.7(2) . . ?
C17 N3 Fe1 115.8(2) . . ?
C26 N4 C25 120.8(3) . . ?
C26 N4 Fe1 124.5(2) . . ?
C25 N4 Fe1 114.4(2) . . ?
C16 O1 Fe1 128.4(2) . . ?
C32 O2 Fe1 133.8(2) . . ?
N1 C1 C5 122.0(3) . . ?
N1 C1 C9 118.1(3) . . ?
C5 C1 C9 119.9(3) . . ?
N1 C2 C3 122.0(3) . . ?
N1 C2 H2 119.0 . . ?
C3 C2 H2 119.0 . . ?
C4 C3 C2 120.1(4) . . ?
C4 C3 H3 119.9 . . ?
C2 C3 H3 119.9 . . ?
C3 C4 C5 119.7(3) . . ?
C3 C4 H4 120.1 . . ?
C5 C4 H4 120.1 . . ?
C1 C5 C6 118.2(3) . . ?
C1 C5 C4 117.2(3) . . ?
C6 C5 C4 124.6(3) . . ?
C7 C6 C5 121.2(3) . . ?
C7 C6 H6 119.4 . . ?
C5 C6 H6 119.4 . . ?
C6 C7 C8 120.6(4) . . ?
C6 C7 H7 119.7 . . ?
C8 C7 H7 119.7 . . ?
C9 C8 C7 119.7(4) . . ?
C9 C8 H8 120.2 . . ?
C7 C8 H8 120.2 . . ?
C8 C9 C1 120.3(3) . . ?
C8 C9 N2 125.4(3) . . ?
C1 C9 N2 114.3(3) . . ?
N2 C10 C11 125.0(3) . . ?
N2 C10 H10 117.5 . . ?
C11 C10 H10 117.5 . . ?
C16 C11 C10 123.4(3) . . ?
C16 C11 C12 120.9(3) . . ?
C10 C11 C12 115.6(3) . . ?
C13 C12 C11 119.7(4) . . ?
C13 C12 H12 120.1 . . ?
C11 C12 H12 120.1 . . ?
C12 C13 C14 120.9(3) . . ?
C12 C13 Cl1 119.4(3) . . ?
C14 C13 Cl1 119.6(3) . . ?
C15 C14 C13 119.3(3) . . ?
C15 C14 H14 120.4 . . ?
C13 C14 H14 120.4 . . ?
C14 C15 C16 123.2(3) . . ?
C14 C15 Cl2 119.1(3) . . ?
C16 C15 Cl2 117.7(3) . . ?
O1 C16 C15 120.9(3) . . ?
O1 C16 C11 123.1(3) . . ?
C15 C16 C11 116.0(3) . . ?
N3 C17 C25 117.4(3) . . ?
N3 C17 C21 121.7(4) . . ?
C25 C17 C21 120.9(3) . . ?
N3 C18 C19 121.8(4) . . ?
N3 C18 H18 119.1 . . ?
C19 C18 H18 119.1 . . ?
C20 C19 C18 119.2(4) . . ?
C20 C19 H19 120.4 . . ?
C18 C19 H19 120.4 . . ?
C19 C20 C21 120.8(4) . . ?
C19 C20 H20 119.6 . . ?
C21 C20 H20 119.6 . . ?
C22 C21 C17 119.0(4) . . ?
C22 C21 C20 124.0(4) . . ?
C17 C21 C20 116.9(4) . . ?
C23 C22 C21 119.5(4) . . ?
C23 C22 H22 120.3 . . ?
C21 C22 H22 120.3 . . ?
C22 C23 C24 122.7(4) . . ?
C22 C23 H23 118.6 . . ?
C24 C23 H23 118.6 . . ?
C25 C24 C23 119.6(4) . . ?
C25 C24 H24 120.2 . . ?
C23 C24 H24 120.2 . . ?
C24 C25 C17 118.3(3) . . ?
C24 C25 N4 126.2(4) . . ?
C17 C25 N4 115.5(3) . . ?
N4 C26 C27 126.2(3) . . ?
N4 C26 H26 116.9 . . ?
C27 C26 H26 116.9 . . ?
C32 C27 C28 120.9(4) . . ?
C32 C27 C26 124.0(4) . . ?
C28 C27 C26 115.1(4) . . ?
C29 C28 C27 119.1(4) . . ?
C29 C28 H28 120.4 . . ?
C27 C28 H28 120.4 . . ?
C30 C29 C28 121.1(4) . . ?
C30 C29 Cl3 119.6(4) . . ?
C28 C29 Cl3 119.3(4) . . ?
C29 C30 C31 119.7(4) . . ?
C29 C30 H30 120.2 . . ?
C31 C30 H30 120.2 . . ?
C30 C31 C32 122.3(4) . . ?
C30 C31 Cl4 119.9(3) . . ?
C32 C31 Cl4 117.7(3) . . ?
O2 C32 C27 123.3(3) . . ?
O2 C32 C31 119.8(4) . . ?
C27 C32 C31 116.9(4) . . ?
O3 N5 O5 120.8(7) . . ?
O3 N5 O4 121.3(6) . . ?
O5 N5 O4 117.9(5) . . ?
H6A O6 H6B 114(3) . . ?

loop_
_geom_bond_atom_site_label_1
_geom_bond_atom_site_label_2
_geom_bond_distance
_geom_bond_site_symmetry_2
_geom_bond_publ_flag
Fe1 O2 1.910(3) . ?
Fe1 O1 1.923(2) . ?
Fe1 N2 2.093(3) . ?
Fe1 N3 2.124(3) . ?
Fe1 N4 2.138(3) . ?
Fe1 N1 2.194(3) . ?
Cl1 C13 1.735(4) . ?
Cl2 C15 1.740(4) . ?
Cl3 C29 1.740(5) . ?
Cl4 C31 1.735(5) . ?
N1 C2 1.324(4) . ?
N1 C1 1.371(4) . ?
N2 C10 1.303(4) . ?
N2 C9 1.420(4) . ?
N3 C18 1.325(5) . ?
N3 C17 1.372(4) . ?
N4 C26 1.295(5) . ?
N4 C25 1.421(4) . ?
O1 C16 1.308(4) . ?
O2 C32 1.311(5) . ?
C1 C5 1.405(4) . ?
C1 C9 1.411(5) . ?
C2 C3 1.408(5) . ?
C2 H2 0.9300 . ?
C3 C4 1.344(6) . ?
C3 H3 0.9300 . ?
C4 C5 1.423(5) . ?
C4 H4 0.9300 . ?
C5 C6 1.411(5) . ?
C6 C7 1.347(6) . ?
C6 H6 0.9300 . ?
C7 C8 1.417(5) . ?
C7 H7 0.9300 . ?
C8 C9 1.361(5) . ?
C8 H8 0.9300 . ?
C10 C11 1.423(5) . ?
C10 H10 0.9300 . ?
C11 C16 1.409(5) . ?
C11 C12 1.423(5) . ?
C12 C13 1.361(5) . ?
C12 H12 0.9300 . ?
C13 C14 1.386(6) . ?
C14 C15 1.373(5) . ?
C14 H14 0.9300 . ?
C15 C16 1.405(5) . ?
C17 C25 1.405(5) . ?
C17 C21 1.405(5) . ?
C18 C19 1.412(6) . ?
C18 H18 0.9300 . ?
C19 C20 1.348(6) . ?
C19 H19 0.9300 . ?
C20 C21 1.418(6) . ?
C20 H20 0.9300 . ?
C21 C22 1.405(6) . ?
C22 C23 1.337(7) . ?
C22 H22 0.9300 . ?
C23 C24 1.399(6) . ?
C23 H23 0.9300 . ?
C24 C25 1.390(5) . ?
C24 H24 0.9300 . ?
C26 C27 1.431(5) . ?
C26 H26 0.9300 . ?
C27 C32 1.395(5) . ?
C27 C28 1.422(6) . ?
C28 C29 1.377(6) . ?
C28 H28 0.9300 . ?
C29 C30 1.373(7) . ?
C30 C31 1.373(6) . ?
C30 H30 0.9300 . ?
C31 C32 1.412(5) . ?
N5 O3 1.200(5) . ?
N5 O5 1.224(6) . ?
N5 O4 1.235(6) . ?
O6 H6A 0.926(10) . ?
O6 H6B 0.923(10) . ?

loop_
_geom_torsion_atom_site_label_1
_geom_torsion_atom_site_label_2
_geom_torsion_atom_site_label_3
_geom_torsion_atom_site_label_4
_geom_torsion
_geom_torsion_site_symmetry_1
_geom_torsion_site_symmetry_2
_geom_torsion_site_symmetry_3
_geom_torsion_site_symmetry_4
_geom_torsion_publ_flag
C2 N1 C1 C5 -1.1(5) . . . . ?
Fe1 N1 C1 C5 173.3(2) . . . . ?
C2 N1 C1 C9 177.7(3) . . . . ?
Fe1 N1 C1 C9 -7.9(4) . . . . ?
C1 N1 C2 C3 -0.5(5) . . . . ?
Fe1 N1 C2 C3 -174.0(3) . . . . ?
N1 C2 C3 C4 1.4(6) . . . . ?
C2 C3 C4 C5 -0.7(6) . . . . ?
N1 C1 C5 C6 -177.8(3) . . . . ?
C9 C1 C5 C6 3.4(5) . . . . ?
N1 C1 C5 C4 1.7(5) . . . . ?
C9 C1 C5 C4 -177.0(3) . . . . ?
C3 C4 C5 C1 -0.8(5) . . . . ?
C3 C4 C5 C6 178.7(4) . . . . ?
C1 C5 C6 C7 -0.2(5) . . . . ?
C4 C5 C6 C7 -179.7(4) . . . . ?
C5 C6 C7 C8 -1.9(6) . . . . ?
C6 C7 C8 C9 0.8(6) . . . . ?
C7 C8 C9 C1 2.4(5) . . . . ?
C7 C8 C9 N2 -177.6(3) . . . . ?
N1 C1 C9 C8 176.6(3) . . . . ?
C5 C1 C9 C8 -4.6(5) . . . . ?
N1 C1 C9 N2 -3.3(4) . . . . ?
C5 C1 C9 N2 175.5(3) . . . . ?
C10 N2 C9 C8 24.2(5) . . . . ?
Fe1 N2 C9 C8 -166.2(3) . . . . ?
C10 N2 C9 C1 -155.8(3) . . . . ?
Fe1 N2 C9 C1 13.7(4) . . . . ?
C9 N2 C10 C11 -177.1(3) . . . . ?
Fe1 N2 C10 C11 14.2(5) . . . . ?
N2 C10 C11 C16 6.0(6) . . . . ?
N2 C10 C11 C12 -176.4(4) . . . . ?
C16 C11 C12 C13 -0.9(6) . . . . ?
C10 C11 C12 C13 -178.5(4) . . . . ?
C11 C12 C13 C14 0.3(6) . . . . ?
C11 C12 C13 Cl1 177.5(3) . . . . ?
C12 C13 C14 C15 0.4(6) . . . . ?
Cl1 C13 C14 C15 -176.8(3) . . . . ?
C13 C14 C15 C16 -0.6(6) . . . . ?
C13 C14 C15 Cl2 179.9(3) . . . . ?
Fe1 O1 C16 C15 154.2(3) . . . . ?
Fe1 O1 C16 C11 -26.1(5) . . . . ?
C14 C15 C16 O1 179.7(4) . . . . ?
Cl2 C15 C16 O1 -0.8(5) . . . . ?
C14 C15 C16 C11 0.0(5) . . . . ?
Cl2 C15 C16 C11 179.5(3) . . . . ?
C10 C11 C16 O1 -1.5(6) . . . . ?
C12 C11 C16 O1 -179.0(3) . . . . ?
C10 C11 C16 C15 178.2(3) . . . . ?
C12 C11 C16 C15 0.7(5) . . . . ?
C18 N3 C17 C25 179.0(3) . . . . ?
Fe1 N3 C17 C25 -1.0(4) . . . . ?
C18 N3 C17 C21 0.4(5) . . . . ?
Fe1 N3 C17 C21 -179.6(2) . . . . ?
C17 N3 C18 C19 0.6(6) . . . . ?
Fe1 N3 C18 C19 -179.4(3) . . . . ?
N3 C18 C19 C20 0.3(7) . . . . ?
C18 C19 C20 C21 -2.0(7) . . . . ?
N3 C17 C21 C22 178.4(3) . . . . ?
C25 C17 C21 C22 -0.1(5) . . . . ?
N3 C17 C21 C20 -2.0(5) . . . . ?
C25 C17 C21 C20 179.4(3) . . . . ?
C19 C20 C21 C22 -177.7(4) . . . . ?
C19 C20 C21 C17 2.8(6) . . . . ?
C17 C21 C22 C23 0.2(6) . . . . ?
C20 C21 C22 C23 -179.3(4) . . . . ?
C21 C22 C23 C24 -0.3(7) . . . . ?
C22 C23 C24 C25 0.2(7) . . . . ?
C23 C24 C25 C17 -0.1(5) . . . . ?
C23 C24 C25 N4 -179.3(3) . . . . ?
N3 C17 C25 C24 -178.6(3) . . . . ?
C21 C17 C25 C24 0.0(5) . . . . ?
N3 C17 C25 N4 0.8(4) . . . . ?
C21 C17 C25 N4 179.4(3) . . . . ?
C26 N4 C25 C24 -6.1(5) . . . . ?
Fe1 N4 C25 C24 179.1(3) . . . . ?
C26 N4 C25 C17 174.6(3) . . . . ?
Fe1 N4 C25 C17 -0.2(4) . . . . ?
C25 N4 C26 C27 179.5(3) . . . . ?
Fe1 N4 C26 C27 -6.3(5) . . . . ?
N4 C26 C27 C32 2.2(6) . . . . ?
N4 C26 C27 C28 -177.5(3) . . . . ?
C32 C27 C28 C29 -1.9(5) . . . . ?
C26 C27 C28 C29 177.9(3) . . . . ?
C27 C28 C29 C30 0.5(6) . . . . ?
C27 C28 C29 Cl3 -178.3(3) . . . . ?
C28 C29 C30 C31 0.6(7) . . . . ?
Cl3 C29 C30 C31 179.4(3) . . . . ?
C29 C30 C31 C32 -0.4(6) . . . . ?
C29 C30 C31 Cl4 179.0(3) . . . . ?
Fe1 O2 C32 C27 -6.6(5) . . . . ?
Fe1 O2 C32 C31 175.7(2) . . . . ?
C28 C27 C32 O2 -175.8(3) . . . . ?
C26 C27 C32 O2 4.5(6) . . . . ?
C28 C27 C32 C31 2.0(5) . . . . ?
C26 C27 C32 C31 -177.7(3) . . . . ?
C30 C31 C32 O2 177.0(3) . . . . ?
Cl4 C31 C32 O2 -2.5(5) . . . . ?
C30 C31 C32 C27 -0.9(5) . . . . ?
Cl4 C31 C32 C27 179.6(3) . . . . ?
